data_4030679
loop_
_publ_author_name
'Cotton, F. A.'
'Kim, Y.'

_publ_section_title
;
 Three Rh2(O2CCF3)4L2 compounds, with L = H2O, tetrahydrofuran and
 acetonitrile
;
_journal_name_full 'European Journal of Solid State and Inorganic Chemistry'
_journal_page_first 525
_journal_page_last 534
_journal_volume 31
_journal_year 1994
_chemical_formula_sum 'C12 H6 F12 N2 O8 Rh2'
_chemical_formula_weight 739.98
_space_group_IT_number 14
_symmetry_cell_setting monoclinic
_symmetry_Int_Tables_number 14
_symmetry_space_group_name_Hall '-P 2yn'
_symmetry_space_group_name_H-M 'P 1 21/n 1'
_cell_angle_alpha 90.
_cell_angle_beta 100.41(2)
_cell_angle_gamma 90.
_cell_formula_units_Z 2
_cell_length_a 8.872(3)
_cell_length_b 8.374(1)
_cell_length_c 15.260(3)
_cell_volume 1115.1(5)
_diffrn_ambient_temperature 293
_diffrn_radiation_probe x-ray
_diffrn_radiation_type MoK\a
_diffrn_radiation_wavelength 0.71073
_exptl_absorpt_coefficient_mu 1.594
_exptl_crystal_density_diffrn 2.204
_refine_ls_R_factor_gt 0.032
_refine_ls_wR_factor_gt 0.038
_cod_data_source_file EJSSIC-1994-31-525-534-3.cif
_cod_data_source_block Rh-3
_cod_original_sg_symbol_H-M 'P 21/n'
_cod_database_code 4030679

loop_
_symmetry_equiv_pos_site_id
_symmetry_equiv_pos_as_xyz
1 x,y,z
2 1/2-x,1/2+y,1/2-z
3 -x,-y,-z
4 1/2+x,1/2-y,1/2+z

loop_
_atom_site_label
_atom_site_type_symbol
_atom_site_thermal_displace_type
_atom_site_fract_x
_atom_site_fract_y
_atom_site_fract_z
_atom_site_occupancy
_atom_site_U_iso_or_equiv
Rh Rh Uiso 0.45560(5) 0.02221(5) 0.06938(3) 1.000 0.0316(1)
F11 F Uiso 0.3111(6) 0.5356(5) -0.0345(3) 1.000 0.0912(13)
F12 F Uiso 0.3836(7) 0.4937(6) -0.1543(3) 1.000 0.1153(13)
F13 F Uiso 0.1791(6) 0.3964(7) -0.1347(5) 1.000 0.156(3)
F21 F Uiso 0.0707(5) -0.2537(6) -0.1811(3) 1.000 0.0861(13)
F22 F Uiso -0.0019(5) -0.0288(7) -0.1425(4) 1.000 0.109(3)
F23 F Uiso -0.0015(5) -0.2278(8) -0.0571(3) 1.000 0.1077(13)
O1 O Uiso 0.3752(5) 0.2388(5) 0.0198(3) 1.000 0.0433(11)
O2 O Uiso 0.2511(4) -0.0750(5) 0.0115(3) 1.000 0.0426(11)
O3 O Uiso 0.5403(5) -0.1972(5) 0.1088(2) 1.000 0.0421(11)
O4 O Uiso 0.6670(4) 0.1134(5) 0.1192(2) 1.000 0.0405(11)
N N Uiso 0.3749(6) 0.0637(7) 0.1956(3) 1.000 0.0456(13)
C1 C Uiso 0.3360(8) 0.0830(10) 0.2607(4) 1.000 0.056(3)
C2 C Uiso 0.2810(10) 0.105(2) 0.3472(5) 1.000 0.108(4)
C11 C Uiso 0.3933(7) 0.2718(8) -0.0570(4) 1.000 0.0380(13)
C12 C Uiso 0.3151(8) 0.4265(9) -0.0955(4) 1.000 0.055(3)
C21 C Uiso 0.2362(7) -0.1125(7) -0.0694(4) 1.000 0.0393(13)
C22 C Uiso 0.0735(8) -0.1599(9) -0.1128(4) 1.000 0.055(3)

loop_
_atom_type_symbol
_atom_type_description
_atom_type_scat_dispersion_real
_atom_type_scat_dispersion_imag
_atom_type_scat_source
C C 0.0033 0.0016 ' International Tables Vol C Tables 4.2.6.8 and 6.1.1.4'
F F 0.0171 0.0103 ' International Tables Vol C Tables 4.2.6.8 and 6.1.1.4'
N N 0.0061 0.0033 ' International Tables Vol C Tables 4.2.6.8 and 6.1.1.4'
O O 0.0106 0.0060 ' International Tables Vol C Tables 4.2.6.8 and 6.1.1.4'
Rh Rh -1.1178 0.9187 ' International Tables Vol C Tables 4.2.6.8 and 6.1.1.4'

loop_
_geom_angle_atom_site_label_1
_geom_angle_atom_site_label_2
_geom_angle_atom_site_label_3
_geom_angle
_geom_angle_site_symmetry_1
_geom_angle_site_symmetry_3
_geom_angle_publ_flag
O1 Rh O2 88.29(17) . . yes
O1 Rh O3 175.29(16) . . yes
O1 Rh O4 92.39(17) . . yes
O1 Rh N 92.1(2) . . yes
Rh Rh O1 87.68(13) 3_655 . yes
O2 Rh O3 91.13(17) . . yes
O2 Rh O4 175.64(15) . . yes
O2 Rh N 92.15(19) . . yes
Rh Rh O2 87.96(12) 3_655 . yes
O3 Rh O4 87.84(17) . . yes
O3 Rh N 92.58(18) . . yes
Rh Rh O3 87.63(10) 3_655 . yes
O4 Rh N 92.14(17) . . yes
Rh Rh O4 87.76(9) 3_655 . yes
Rh Rh N 179.76(16) 3_655 . yes
Rh O1 C11 116.8(4) . . yes
Rh O2 C21 116.9(4) . . yes
Rh O3 C11 117.4(4) . 3_655 yes
Rh O4 C21 117.3(3) . 3_655 yes
Rh N C1 178.7(6) . . yes
N C1 C2 178.4(9) . . yes
O1 C11 C12 115.0(5) . . yes
O1 C11 O3 130.4(6) . 3_655 yes
O3 C11 C12 114.6(5) 3_655 . yes
F11 C12 F12 105.4(6) . . yes
F11 C12 F13 109.1(6) . . yes
F11 C12 C11 112.7(5) . . yes
F12 C12 F13 106.5(6) . . yes
F12 C12 C11 113.2(6) . . yes
F13 C12 C11 109.7(6) . . yes
O2 C21 C22 114.5(5) . . yes
O2 C21 O4 129.7(6) . 3_655 yes
O4 C21 C22 115.8(5) 3_655 . yes
F21 C22 F22 106.9(5) . . yes
F21 C22 F23 108.7(6) . . yes
F21 C22 C21 112.6(6) . . yes
F22 C22 F23 107.5(6) . . yes
F22 C22 C21 108.2(6) . . yes
F23 C22 C21 112.6(5) . . yes

loop_
_geom_bond_atom_site_label_1
_geom_bond_atom_site_label_2
_geom_bond_distance
_geom_bond_site_symmetry_2
_geom_bond_publ_flag
Rh O1 2.044(4) . yes
Rh O2 2.039(4) . yes
Rh O3 2.035(4) . yes
Rh O4 2.041(4) . yes
Rh N 2.200(5) . yes
Rh Rh 2.4178(10) 3_655 yes
F11 C12 1.309(8) . yes
F12 C12 1.299(9) . yes
F13 C12 1.271(9) . yes
F21 C22 1.302(8) . yes
F22 C22 1.322(9) . yes
F23 C22 1.301(8) . yes
O1 C11 1.242(8) . yes
O2 C21 1.258(7) . yes
O3 C11 1.237(7) 3_655 yes
O4 C21 1.245(7) 3_655 yes
N C1 1.121(8) . yes
C1 C2 1.499(10) . no
C11 C12 1.535(10) . no
C21 C22 1.528(9) . no

loop_
_geom_torsion_atom_site_label_1
_geom_torsion_atom_site_label_2
_geom_torsion_atom_site_label_3
_geom_torsion_atom_site_label_4
_geom_torsion
_geom_torsion_site_symmetry_1
_geom_torsion_site_symmetry_3
_geom_torsion_site_symmetry_4
_geom_torsion_publ_flag
O2 Rh O1 C11 -86.8(5) . . . no
O4 Rh O1 C11 88.9(4) . . . no
N Rh O1 C11 -178.9(5) . . . no
Rh Rh O1 C11 1.2(4) 3_655 . . no
O1 Rh O2 C21 83.8(4) . . . no
O3 Rh O2 C21 -91.5(4) . . . no
N Rh O2 C21 175.9(4) . . . no
Rh Rh O2 C21 -3.9(4) 3_655 . . no
O2 Rh O3 C11 90.1(5) . . 3_655 no
O4 Rh O3 C11 -85.7(4) . . 3_655 no
N Rh O3 C11 -177.7(5) . . 3_655 no
Rh Rh O3 C11 2.2(4) 3_655 . 3_655 no
O1 Rh O4 C21 -89.6(4) . . 3_655 no
O3 Rh O4 C21 85.7(4) . . 3_655 no
N Rh O4 C21 178.2(4) . . 3_655 no
Rh Rh O4 C21 -2.0(4) 3_655 . 3_655 no
O1 Rh Rh O1 180.00(18) . 3_655 3_655 no
O1 Rh Rh O2 91.63(17) . 3_655 3_655 no
O1 Rh Rh O3 0.41(17) . 3_655 3_655 no
O1 Rh Rh O4 -87.52(17) . 3_655 3_655 no
O2 Rh Rh O1 -91.63(17) . 3_655 3_655 no
O2 Rh Rh O2 -179.98(19) . 3_655 3_655 no
O2 Rh Rh O3 88.78(17) . 3_655 3_655 no
O2 Rh Rh O4 0.86(17) . 3_655 3_655 no
O3 Rh Rh O1 -0.41(18) . 3_655 3_655 no
O3 Rh Rh O2 -88.78(17) . 3_655 3_655 no
O3 Rh Rh O3 -179.98(14) . 3_655 3_655 no
O3 Rh Rh O4 92.07(17) . 3_655 3_655 no
O4 Rh Rh O1 87.52(17) . 3_655 3_655 no
O4 Rh Rh O2 -0.85(17) . 3_655 3_655 no
O4 Rh Rh O3 -92.07(17) . 3_655 3_655 no
O4 Rh Rh O4 180.00(17) . 3_655 3_655 no
Rh O1 C11 C12 173.3(4) . . . no
Rh O1 C11 O3 -3.8(9) . . 3_655 no
Rh O2 C21 C22 -170.9(4) . . . no
Rh O2 C21 O4 7.5(8) . . 3_655 no
Rh O3 C11 O1 -4.3(9) . 3_655 3_655 no
Rh O3 C11 C12 172.8(4) . 3_655 3_655 no
Rh O4 C21 O2 6.5(8) . 3_655 3_655 no
Rh O4 C21 C22 -171.8(4) . 3_655 3_655 no
O1 C11 C12 F11 32.9(8) . . . no
O1 C11 C12 F12 152.3(6) . . . no
O1 C11 C12 F13 -88.9(7) . . . no
O3 C11 C12 F11 -149.6(6) 3_655 . . no
O3 C11 C12 F12 -30.1(8) 3_655 . . no
O3 C11 C12 F13 88.7(7) 3_655 . . no
O2 C21 C22 F21 -154.9(6) . . . no
O2 C21 C22 F22 87.1(7) . . . no
O2 C21 C22 F23 -31.5(8) . . . no
O4 C21 C22 F21 26.5(8) 3_655 . . no
O4 C21 C22 F22 -91.5(7) 3_655 . . no
O4 C21 C22 F23 149.9(6) 3_655 . . no
